data_2202624
loop_
_publ_author_name
'Andreas Fischer'
'Giuseppe Palladino'

_publ_section_title
;
 Trisodium citrate dihydrate
;
_journal_issue 11
_journal_name_full 'Acta Crystallographica Section E'
_journal_page_first m1080
_journal_page_last m1082
_journal_paper_doi 10.1107/S1600536803024395
_journal_volume 59
_journal_year 2003
_chemical_formula_iupac '3Na 1+, C6 H5 O7 3-, 2H2 O1'
_chemical_formula_moiety '3Na 1+, C6 H5 O7 3-, 2H2 O1'
_chemical_formula_sum 'C6 H9 Na3 O9'
_chemical_formula_weight 294.10
_chemical_name_systematic ?
_space_group_IT_number 15
_symmetry_cell_setting monoclinic
_symmetry_space_group_name_Hall '-C 2yc'
_symmetry_space_group_name_H-M 'C 1 2/c 1'
_atom_sites_solution_hydrogens geom
_atom_sites_solution_primary direct
_atom_sites_solution_secondary difmap
_cell_angle_alpha 90.00
_cell_angle_beta 103.5841(13)
_cell_angle_gamma 90.00
_cell_formula_units_Z 8
_cell_length_a 15.7044(4)
_cell_length_b 12.5010(4)
_cell_length_c 11.2837(4)
_cell_measurement_reflns_used 3843
_cell_measurement_temperature 299
_cell_measurement_theta_max 27.48
_cell_measurement_theta_min 4.54
_cell_volume 2153.26(12)
_computing_cell_refinement 'HKL SCALEPACK'
_computing_data_collection 'KappaCCD Software (Nonius, 1997)'
_computing_data_reduction 'DENZO and SCALEPACK (Otwinowski & Minor, 1997)'
_computing_molecular_graphics 'DIAMOND (Brandenburg, 2001) and ORTEP-3 (Farrugia, 1997)'
_computing_publication_material 'maXus (Mackay et al., 1997)'
_computing_structure_refinement 'SHELXL97 (Sheldrick, 1997)'
_computing_structure_solution 'SIR97 (Altomare et al., 1999)'
_diffrn_measured_fraction_theta_full 0.993
_diffrn_measured_fraction_theta_max 0.993
_diffrn_measurement_device 'Bruker--Nonius KappaCCD'
_diffrn_measurement_method \w
_diffrn_radiation_source 'fine-focus sealed tube'
_diffrn_radiation_type MoK\a
_diffrn_reflns_av_R_equivalents 0.0546
_diffrn_reflns_av_sigmaI/netI 0.0665
_diffrn_reflns_limit_h_max 20
_diffrn_reflns_limit_h_min -17
_diffrn_reflns_limit_k_max 16
_diffrn_reflns_limit_k_min -14
_diffrn_reflns_limit_l_max 12
_diffrn_reflns_limit_l_min -14
_diffrn_reflns_number 8459
_diffrn_reflns_theta_full 27.48
_diffrn_reflns_theta_max 27.48
_diffrn_reflns_theta_min 4.54
_diffrn_standards_decay_% 0
_diffrn_standards_interval_count 0
_diffrn_standards_interval_time 0
_diffrn_standards_number 0
_exptl_absorpt_coefficient_mu 0.266
_exptl_absorpt_correction_type none
_exptl_crystal_colour colourless
_exptl_crystal_density_diffrn 1.814
_exptl_crystal_density_method 'not measured'
_exptl_crystal_description cuboid
_exptl_crystal_F_000 1200
_exptl_crystal_size_max 0.20
_exptl_crystal_size_mid 0.15
_exptl_crystal_size_min 0.10
_refine_diff_density_max 0.430
_refine_diff_density_min -0.319
_refine_ls_extinction_method none
_refine_ls_goodness_of_fit_ref 1.020
_refine_ls_hydrogen_treatment mixed
_refine_ls_matrix_type full
_refine_ls_number_parameters 178
_refine_ls_number_reflns 2451
_refine_ls_number_restraints 6
_refine_ls_restrained_S_all 1.019
_refine_ls_R_factor_all 0.0792
_refine_ls_R_factor_gt 0.0395
_refine_ls_shift/su_max 0.000
_refine_ls_shift/su_mean 0.000
_refine_ls_structure_factor_coef Fsqd
_refine_ls_weighting_details 'calc w = 1/[\s^2^(Fo^2^)+(0.0385P)^2^+0.6276P] where P = (Fo^2^+2Fc^2^)/3'
_refine_ls_weighting_scheme calc
_refine_ls_wR_factor_gt 0.0813
_refine_ls_wR_factor_ref 0.0933
_reflns_number_gt 1643
_reflns_number_total 2451
_reflns_threshold_expression I>2\s(I)
_cod_data_source_file dn6103.cif
_cod_data_source_block I
_cod_original_sg_symbol_H-M 'C 2/c'
_cod_database_code 2202624
_cod_database_fobs_code 2202624

loop_
_symmetry_equiv_pos_as_xyz
'x, y, z'
'-x, y, -z+1/2'
'x+1/2, y+1/2, z'
'-x+1/2, y+1/2, -z+1/2'
'-x, -y, -z'
'x, -y, z-1/2'
'-x+1/2, -y+1/2, -z'
'x+1/2, -y+1/2, z-1/2'

loop_
_atom_site_label
_atom_site_fract_x
_atom_site_fract_y
_atom_site_fract_z
_atom_site_U_iso_or_equiv
_atom_site_adp_type
_atom_site_calc_flag
_atom_site_refinement_flags
_atom_site_occupancy
_atom_site_disorder_assembly
_atom_site_disorder_group
_atom_site_type_symbol
C1 0.32032(12) 0.26746(17) -0.12039(18) 0.0167(5) Uani d . 1 . . C
C2 0.40138(12) 0.20513(18) -0.13157(19) 0.0195(5) Uani d . 1 . . C
H2A 0.3843 0.1320 -0.1542 0.023 Uiso calc R 1 . . H
H2B 0.4238 0.2360 -0.1971 0.023 Uiso calc R 1 . . H
C3 0.47454(11) 0.20354(17) -0.01659(18) 0.0157(5) Uani d . 1 . . C
C4 0.54966(12) 0.13205(18) -0.03589(19) 0.0205(5) Uani d . 1 . . C
H4A 0.5241 0.0686 -0.0795 0.025 Uiso calc R 1 . . H
H4B 0.5802 0.1701 -0.0884 0.025 Uiso calc R 1 . . H
C5 0.61747(13) 0.09605(18) 0.0773(2) 0.0232(5) Uani d . 1 . . C
C6 0.51190(11) 0.31612(18) 0.01854(19) 0.0166(5) Uani d . 1 . . C
Na1 0.39983(5) 0.49615(7) -0.10199(8) 0.0254(2) Uani d . 1 . . Na
Na2 0.38687(5) 0.32751(7) 0.17398(7) 0.0248(2) Uani d . 1 . . Na
Na3 0.31278(5) 0.07827(7) 0.12757(8) 0.0290(2) Uani d . 1 . . Na
O1 0.32920(8) 0.34512(12) -0.04739(13) 0.0212(3) Uani d . 1 . . O
O2 0.24806(9) 0.23955(13) -0.18727(14) 0.0272(4) Uani d . 1 . . O
O3 0.69001(10) 0.06577(17) 0.06113(16) 0.0461(5) Uani d . 1 . . O
O4 0.59581(9) 0.09256(14) 0.17743(14) 0.0309(4) Uani d . 1 . . O
O5 0.52668(9) 0.37453(13) -0.06565(14) 0.0257(4) Uani d . 1 . . O
O6 0.52678(8) 0.34375(12) 0.12801(13) 0.0221(4) Uani d . 1 . . O
O7 0.43809(9) 0.16051(12) 0.07907(13) 0.0194(3) Uani d . 1 . . O
H7 0.4811(14) 0.1391(19) 0.130(2) 0.023 Uiso d . 1 . . H
O8 0.35892(10) 0.51957(14) 0.18550(15) 0.0293(4) Uani d D 1 . . O
H8A 0.3903(12) 0.5577(19) 0.157(2) 0.035 Uiso d D 1 . . H
H8B 0.3062(10) 0.534(2) 0.153(2) 0.035 Uiso d D 1 . . H
O9 0.23658(10) -0.08770(14) 0.13185(16) 0.0320(4) Uani d D 1 . . O
H9A 0.2578(16) -0.105(2) 0.0759(17) 0.038 Uiso d D 1 . . H
H9B 0.2422(16) -0.1312(18) 0.1864(18) 0.038 Uiso d D 1 . . H

loop_
_atom_site_aniso_label
_atom_site_aniso_U_11
_atom_site_aniso_U_22
_atom_site_aniso_U_33
_atom_site_aniso_U_12
_atom_site_aniso_U_13
_atom_site_aniso_U_23
C1 0.0171(10) 0.0176(12) 0.0148(11) -0.0018(8) 0.0024(8) 0.0056(9)
C2 0.0162(10) 0.0202(12) 0.0203(11) -0.0001(9) 0.0008(8) -0.0056(9)
C3 0.0140(9) 0.0186(12) 0.0150(11) 0.0001(8) 0.0045(8) 0.0012(9)
C4 0.0189(10) 0.0228(13) 0.0194(12) 0.0046(9) 0.0040(8) -0.0011(10)
C5 0.0210(11) 0.0242(13) 0.0244(13) 0.0026(9) 0.0053(9) 0.0030(10)
C6 0.0091(9) 0.0187(12) 0.0215(12) 0.0014(8) 0.0023(8) 0.0016(10)
Na1 0.0225(4) 0.0211(5) 0.0301(5) -0.0031(4) 0.0013(4) 0.0031(4)
Na2 0.0196(4) 0.0303(5) 0.0240(5) -0.0031(4) 0.0043(3) -0.0051(4)
Na3 0.0185(4) 0.0289(6) 0.0372(6) -0.0015(4) 0.0022(4) 0.0035(4)
O1 0.0193(7) 0.0198(9) 0.0235(8) 0.0005(6) 0.0028(6) -0.0032(7)
O2 0.0138(7) 0.0349(10) 0.0297(9) -0.0028(6) -0.0014(6) -0.0074(8)
O3 0.0225(9) 0.0781(15) 0.0398(11) 0.0235(9) 0.0115(7) 0.0209(10)
O4 0.0245(8) 0.0466(12) 0.0207(9) 0.0089(7) 0.0034(6) 0.0061(8)
O5 0.0246(8) 0.0259(9) 0.0269(9) -0.0039(7) 0.0066(6) 0.0076(7)
O6 0.0222(7) 0.0242(9) 0.0190(8) -0.0065(6) 0.0028(6) -0.0047(7)
O7 0.0158(7) 0.0219(9) 0.0207(8) -0.0004(6) 0.0047(6) 0.0032(7)
O8 0.0207(8) 0.0350(11) 0.0309(10) 0.0001(7) 0.0032(7) 0.0090(8)
O9 0.0329(9) 0.0341(11) 0.0305(11) 0.0070(8) 0.0105(8) 0.0064(8)

loop_
_atom_type_symbol
_atom_type_description
_atom_type_scat_dispersion_real
_atom_type_scat_dispersion_imag
_atom_type_scat_source
C C 0.0033 0.0016 'International Tables Vol C Tables 4.2.6.8 and 6.1.1.4'
H H 0.0000 0.0000 'International Tables Vol C Tables 4.2.6.8 and 6.1.1.4'
Na Na 0.0362 0.0249 'International Tables Vol C Tables 4.2.6.8 and 6.1.1.4'
O O 0.0106 0.0060 'International Tables Vol C Tables 4.2.6.8 and 6.1.1.4'

loop_
_diffrn_radiation_wavelength
0.71073

loop_
_geom_angle_atom_site_label_1
_geom_angle_atom_site_label_2
_geom_angle_atom_site_label_3
_geom_angle_site_symmetry_1
_geom_angle_site_symmetry_3
_geom_angle
O2 C1 O1 . . 123.56(18)
O2 C1 C2 . . 117.58(18)
O1 C1 C2 . . 118.84(17)
O2 C1 Na3 . 7 67.37(11)
O1 C1 Na3 . 7 57.40(10)
C2 C1 Na3 . 7 166.43(14)
O2 C1 Na1 . . 126.02(14)
O1 C1 Na1 . . 42.78(9)
C2 C1 Na1 . . 98.38(12)
Na3 C1 Na1 7 . 69.97(5)
C3 C2 C1 . . 114.56(17)
C3 C2 H2A . . 108.6
C1 C2 H2A . . 108.6
C3 C2 H2B . . 108.6
C1 C2 H2B . . 108.6
H2A C2 H2B . . 107.6
O7 C3 C2 . . 106.94(15)
O7 C3 C4 . . 110.05(16)
C2 C3 C4 . . 109.81(16)
O7 C3 C6 . . 110.05(16)
C2 C3 C6 . . 111.97(17)
C4 C3 C6 . . 108.02(15)
C5 C4 C3 . . 117.47(17)
C5 C4 H4A . . 107.9
C3 C4 H4A . . 107.9
C5 C4 H4B . . 107.9
C3 C4 H4B . . 107.9
H4A C4 H4B . . 107.2
O3 C5 O4 . . 124.6(2)
O3 C5 C4 . . 116.52(19)
O4 C5 C4 . . 118.71(17)
O6 C6 O5 . . 124.0(2)
O6 C6 C3 . . 118.56(18)
O5 C6 C3 . . 117.45(18)
O6 C6 Na1 . 5_665 57.92(11)
O5 C6 Na1 . 5_665 66.47(11)
C3 C6 Na1 . 5_665 171.72(13)
O6 C6 Na2 . . 52.47(9)
O5 C6 Na2 . . 133.68(14)
C3 C6 Na2 . . 85.99(10)
Na1 C6 Na2 5_665 . 96.17(7)
O6 C6 Na1 . . 101.28(13)
O5 C6 Na1 . . 54.07(10)
C3 C6 Na1 . . 115.08(12)
Na1 C6 Na1 5_665 . 73.19(6)
Na2 C6 Na1 . . 80.18(5)
O8 Na1 O1 6_565 . 99.71(6)
O8 Na1 O6 6_565 5_665 88.18(6)
O1 Na1 O6 . 5_665 171.85(6)
O8 Na1 O9 6_565 7 82.77(6)
O1 Na1 O9 . 7 87.64(6)
O6 Na1 O9 5_665 7 91.38(6)
O8 Na1 O5 6_565 . 97.78(6)
O1 Na1 O5 . . 82.72(5)
O6 Na1 O5 5_665 . 98.31(6)
O9 Na1 O5 7 . 170.30(6)
O8 Na1 O5 6_565 5_665 141.35(6)
O1 Na1 O5 . 5_665 118.39(6)
O6 Na1 O5 5_665 5_665 53.54(5)
O9 Na1 O5 7 5_665 92.04(6)
O5 Na1 O5 . 5_665 93.46(6)
O8 Na1 C6 6_565 5_665 114.43(7)
O1 Na1 C6 . 5_665 145.22(7)
O6 Na1 C6 5_665 5_665 26.65(5)
O9 Na1 C6 7 5_665 90.15(6)
O5 Na1 C6 . 5_665 98.36(6)
O5 Na1 C6 5_665 5_665 27.00(5)
O8 Na1 C6 6_565 . 113.24(6)
O1 Na1 C6 . . 62.43(5)
O6 Na1 C6 5_665 . 116.32(6)
O9 Na1 C6 7 . 147.38(6)
O5 Na1 C6 . . 24.52(5)
O5 Na1 C6 5_665 . 91.39(6)
C6 Na1 C6 5_665 . 106.81(6)
O8 Na1 C1 6_565 . 81.08(6)
O1 Na1 C1 . . 21.41(5)
O6 Na1 C1 5_665 . 166.29(6)
O9 Na1 C1 7 . 95.66(6)
O5 Na1 C1 . . 74.92(5)
O5 Na1 C1 5_665 . 137.55(6)
C6 Na1 C1 5_665 . 164.07(7)
C6 Na1 C1 . . 61.37(5)
O8 Na1 Na2 6_565 6_565 47.43(5)
O1 Na1 Na2 . 6_565 141.79(5)
O6 Na1 Na2 5_665 6_565 44.60(4)
O9 Na1 Na2 7 6_565 71.42(5)
O5 Na1 Na2 . 6_565 116.02(5)
O5 Na1 Na2 5_665 6_565 94.58(4)
C6 Na1 Na2 5_665 6_565 68.51(5)
C6 Na1 Na2 . 6_565 140.51(5)
C1 Na1 Na2 . 6_565 127.41(5)
O8 Na1 Na3 6_565 7 82.11(5)
O1 Na1 Na3 . 7 44.66(4)
O6 Na1 Na3 5_665 7 135.79(5)
O9 Na1 Na3 7 7 44.72(5)
O5 Na1 Na3 . 7 125.66(5)
O5 Na1 Na3 5_665 7 119.94(5)
C6 Na1 Na3 5_665 7 131.31(5)
C6 Na1 Na3 . 7 107.09(5)
C1 Na1 Na3 . 7 51.22(4)
Na2 Na1 Na3 6_565 7 103.45(3)
O8 Na1 Na1 6_565 5_665 132.57(6)
O1 Na1 Na1 . 5_665 105.18(5)
O6 Na1 Na1 5_665 5_665 70.29(4)
O9 Na1 Na1 7 5_665 137.13(6)
O5 Na1 Na1 . 5_665 47.78(4)
O5 Na1 Na1 5_665 5_665 45.68(4)
C6 Na1 Na1 5_665 5_665 56.16(5)
C6 Na1 Na1 . 5_665 50.65(4)
C1 Na1 Na1 . 5_665 111.16(5)
Na2 Na1 Na1 6_565 5_665 111.94(4)
Na3 Na1 Na1 7 5_665 142.02(4)
O2 Na2 O6 7 2_655 107.71(6)
O2 Na2 O6 7 . 161.75(7)
O6 Na2 O6 2_655 . 80.96(6)
O2 Na2 O8 7 . 99.97(6)
O6 Na2 O8 2_655 . 86.28(6)
O6 Na2 O8 . . 96.55(6)
O2 Na2 O1 7 . 88.50(5)
O6 Na2 O1 2_655 . 163.17(6)
O6 Na2 O1 . . 84.82(5)
O8 Na2 O1 . . 86.46(6)
O2 Na2 O7 7 . 96.55(6)
O6 Na2 O7 2_655 . 107.60(6)
O6 Na2 O7 . . 65.29(5)
O8 Na2 O7 . . 154.04(6)
O1 Na2 O7 . . 74.04(5)
O2 Na2 C6 7 . 140.69(6)
O6 Na2 C6 2_655 . 104.90(6)
O6 Na2 C6 . . 24.61(5)
O8 Na2 C6 . . 103.49(6)
O1 Na2 C6 . . 62.26(5)
O7 Na2 C6 . . 52.34(5)
O2 Na2 Na1 7 6_566 94.84(5)
O6 Na2 Na1 2_655 6_566 45.28(4)
O6 Na2 Na1 . 6_566 102.37(5)
O8 Na2 Na1 . 6_566 44.72(4)
O1 Na2 Na1 . 6_566 130.95(5)
O7 Na2 Na1 . 6_566 152.82(5)
C6 Na2 Na1 . 6_566 123.92(5)
O2 Na2 Na3 7 . 51.63(4)
O6 Na2 Na3 2_655 . 109.60(5)
O6 Na2 Na3 . . 110.62(5)
O8 Na2 Na3 . . 150.06(5)
O1 Na2 Na3 . . 83.80(4)
O7 Na2 Na3 . . 45.78(4)
C6 Na2 Na3 . . 96.85(5)
Na1 Na2 Na3 6_566 . 134.27(3)
O2 Na2 Na2 7 2_655 142.43(5)
O6 Na2 Na2 2_655 2_655 41.41(4)
O6 Na2 Na2 . 2_655 40.41(4)
O8 Na2 Na2 . 2_655 98.35(4)
O1 Na2 Na2 . 2_655 125.22(5)
O7 Na2 Na2 . 2_655 79.97(4)
C6 Na2 Na2 . 2_655 63.60(4)
Na1 Na2 Na2 6_566 2_655 75.99(3)
Na3 Na2 Na2 . 2_655 110.384(19)
O2 Na2 Na1 7 . 118.62(5)
O6 Na2 Na1 2_655 . 127.19(5)
O6 Na2 Na1 . . 62.95(4)
O8 Na2 Na1 . . 62.94(4)
O1 Na2 Na1 . . 36.56(4)
O7 Na2 Na1 . . 91.55(4)
C6 Na2 Na1 . . 50.53(4)
Na1 Na2 Na1 6_566 . 104.44(2)
Na3 Na2 Na1 . . 118.32(3)
Na2 Na2 Na1 2_655 . 98.92(3)
O2 Na2 Na3 7 7 68.60(4)
O6 Na2 Na3 2_655 7 154.51(5)
O6 Na2 Na3 . 7 110.46(5)
O8 Na2 Na3 . 7 70.16(4)
O1 Na2 Na3 . 7 29.38(3)
O7 Na2 Na3 . 7 97.89(4)
C6 Na2 Na3 . 7 90.36(4)
Na1 Na2 Na3 6_566 7 109.24(3)
Na3 Na2 Na3 . 7 88.18(3)
Na2 Na2 Na3 2_655 7 148.93(3)
Na1 Na2 Na3 . 7 50.023(19)
O4 Na3 O7 2_655 . 79.99(6)
O4 Na3 O1 2_655 7 129.49(6)
O7 Na3 O1 . 7 118.89(6)
O4 Na3 O9 2_655 . 104.25(7)
O7 Na3 O9 . . 144.65(7)
O1 Na3 O9 7 . 85.93(6)
O4 Na3 O2 2_655 7 82.63(6)
O7 Na3 O2 . 7 93.12(6)
O1 Na3 O2 7 7 52.20(5)
O9 Na3 O2 . 7 122.19(6)
O4 Na3 O3 2_655 5_655 131.82(6)
O7 Na3 O3 . 5_655 88.23(6)
O1 Na3 O3 7 5_655 97.10(5)
O9 Na3 O3 . 5_655 62.46(6)
O2 Na3 O3 7 5_655 144.99(6)
O4 Na3 C1 2_655 7 105.15(7)
O7 Na3 C1 . 7 109.99(6)
O1 Na3 C1 7 7 26.24(5)
O9 Na3 C1 . 7 102.77(6)
O2 Na3 C1 7 7 26.27(5)
O3 Na3 C1 5_655 7 122.71(6)
O4 Na3 Na2 2_655 . 70.42(5)
O7 Na3 Na2 . . 50.03(4)
O1 Na3 Na2 7 . 86.86(5)
O9 Na3 Na2 . . 164.66(5)
O2 Na3 Na2 7 . 43.91(4)
O3 Na3 Na2 5_655 . 132.03(5)
C1 Na3 Na2 7 . 66.10(5)
O4 Na3 Na1 2_655 7 118.26(5)
O7 Na3 Na1 . 7 159.71(5)
O1 Na3 Na1 7 7 43.36(4)
O9 Na3 Na1 . 7 44.26(4)
O2 Na3 Na1 7 7 81.37(4)
O3 Na3 Na1 5_655 7 85.38(4)
C1 Na3 Na1 7 7 58.81(4)
Na2 Na3 Na1 . 7 124.63(3)
O4 Na3 Na2 2_655 7 156.23(5)
O7 Na3 Na2 . 7 101.00(5)
O1 Na3 Na2 7 7 30.18(4)
O9 Na3 Na2 . 7 88.74(5)
O2 Na3 Na2 7 7 73.60(4)
O3 Na3 Na2 5_655 7 71.82(4)
C1 Na3 Na2 7 7 51.88(4)
Na2 Na3 Na2 . 7 91.82(3)
Na1 Na3 Na2 7 7 58.71(2)
O4 Na3 H9A 2_655 . 113.4(5)
O7 Na3 H9A . . 127.2(4)
O1 Na3 H9A 7 . 92.2(6)
O9 Na3 H9A . . 19.0(4)
O2 Na3 H9A 7 . 137.6(5)
O3 Na3 H9A 5_655 . 43.7(4)
C1 Na3 H9A 7 . 114.2(5)
Na2 Na3 H9A . . 175.5(4)
Na1 Na3 H9A 7 . 56.3(5)
Na2 Na3 H9A 7 . 85.2(6)
C1 O1 Na1 . . 115.81(12)
C1 O1 Na3 . 7 96.36(12)
Na1 O1 Na3 . 7 91.98(6)
C1 O1 Na2 . . 123.58(13)
Na1 O1 Na2 . . 104.77(6)
Na3 O1 Na2 7 . 120.44(6)
C1 O2 Na2 . 7 140.63(14)
C1 O2 Na3 . 7 86.36(12)
Na2 O2 Na3 7 7 84.46(5)
C5 O3 Na3 . 5_655 117.09(16)
C5 O4 Na3 . 2_655 127.92(13)
C6 O5 Na1 . . 101.41(12)
C6 O5 Na1 . 5_665 86.54(12)
Na1 O5 Na1 . 5_665 86.54(6)
C6 O6 Na2 . 2_655 148.56(13)
C6 O6 Na1 . 5_665 95.43(12)
Na2 O6 Na1 2_655 5_665 90.11(6)
C6 O6 Na2 . . 102.92(11)
Na2 O6 Na2 2_655 . 98.18(6)
Na1 O6 Na2 5_665 . 126.96(7)
C3 O7 Na3 . . 145.55(12)
C3 O7 Na2 . . 103.20(11)
Na3 O7 Na2 . . 84.19(5)
C3 O7 H7 . . 103.8(15)
Na3 O7 H7 . . 106.6(15)
Na2 O7 H7 . . 105.1(16)
Na1 O8 Na2 6_566 . 87.86(6)
Na1 O8 H8A 6_566 . 114.2(18)
Na2 O8 H8A . . 115.2(18)
Na1 O8 H8B 6_566 . 117.6(16)
Na2 O8 H8B . . 110.7(17)
H8A O8 H8B . . 110(2)
Na1 O9 Na3 7 . 91.02(6)
Na1 O9 H9A 7 . 122.5(18)
Na3 O9 H9A . . 85.1(19)
Na1 O9 H9B 7 . 111.3(17)
Na3 O9 H9B . . 129.0(19)
H9A O9 H9B . . 115(2)

loop_
_geom_bond_atom_site_label_1
_geom_bond_atom_site_label_2
_geom_bond_site_symmetry_2
_geom_bond_distance
_geom_bond_publ_flag
C1 O2 . 1.256(2) ?
C1 O1 . 1.260(2) ?
C1 C2 . 1.523(3) ?
C1 Na3 7 2.831(2) ?
C1 Na1 . 3.107(2) ?
C2 C3 . 1.518(3) ?
C2 H2A . 0.9700 ?
C2 H2B . 0.9700 ?
C3 O7 . 1.440(2) ?
C3 C4 . 1.536(3) ?
C3 C6 . 1.540(3) ?
C4 C5 . 1.526(3) ?
C4 H4A . 0.9700 ?
C4 H4B . 0.9700 ?
C5 O3 . 1.254(3) ?
C5 O4 . 1.255(2) ?
C6 O6 . 1.251(2) ?
C6 O5 . 1.262(2) ?
C6 Na1 5_665 2.775(2) ?
C6 Na2 . 2.927(2) ?
C6 Na1 . 2.981(2) ?
Na1 O8 6_565 2.3404(18) y
Na1 O1 . 2.3442(16) y
Na1 O6 5_665 2.3621(16) y
Na1 O9 7 2.3819(17) y
Na1 O5 . 2.4627(17) y
Na1 O5 5_665 2.5492(18) y
Na1 C6 5_665 2.775(2) y
Na1 Na2 6_565 3.3240(12) y
Na1 Na3 7 3.4123(11) y
Na1 Na1 5_665 3.4358(16) y
Na2 O2 7 2.3163(16) y
Na2 O6 2_655 2.3342(16) y
Na2 O6 . 2.3819(15) y
Na2 O8 . 2.450(2) y
Na2 O1 . 2.4588(16) y
Na2 O7 . 2.5606(17) ?
Na2 Na3 . 3.3241(13) y
Na2 Na2 2_655 3.5644(15) y
Na2 Na3 7 4.2172(12) y
Na3 O4 2_655 2.3346(17) y
Na3 O7 . 2.3947(15) y
Na3 O1 7 2.3999(15) y
Na3 O9 . 2.4013(19) y
Na3 O2 7 2.6184(17) y
Na3 O3 5_655 2.781(2) y
Na3 C1 7 2.831(2) ?
Na3 H9A . 2.47(3) ?
O7 H7 . 0.82(2) ?
O8 H8A . 0.803(15) ?
O8 H8B . 0.840(15) ?
O9 Na1 7 2.3819(17) ?
O9 H9A . 0.808(15) ?
O9 H9B . 0.810(16) ?

loop_
_geom_hbond_atom_site_label_D
_geom_hbond_atom_site_label_H
_geom_hbond_atom_site_label_A
_geom_hbond_site_symmetry_A
_geom_hbond_distance_DH
_geom_hbond_distance_HA
_geom_hbond_distance_DA
_geom_hbond_angle_DHA
O7 H7 O4 . 0.82(2) 1.85(2) 2.6072(19) 153(2)
O8 H8A O5 5_665 0.803(15) 2.030(16) 2.820(2) 168(3)
O8 H8B O3 3_455 0.840(15) 1.920(16) 2.755(2) 173(2)
O9 H9A O3 5_655 0.808(15) 1.974(17) 2.706(2) 150(2)
O9 H9B O2 6_556 0.810(16) 1.953(16) 2.762(2) 176(3)
